data_2230179
loop_
_publ_author_name
'Liu, Li-Juan'
'Xu, Hao'
'Meng, Fan-Jie'
'Wang, Da-Qi'
'Zhao, Chang-Qiu'

_publ_section_title
;
 (<i>R</i>~p~)-2-Isopropyl-5-methylcyclohexyl
 isopropyl(phenyl)phosphinate
;
_journal_coeditor_code XU5176
_journal_issue 5
_journal_name_full 'Acta Crystallographica Section E'
_journal_page_first o1186
_journal_paper_doi 10.1107/S1600536811013390
_journal_volume 67
_journal_year 2011
_chemical_formula_iupac 'C19 H31 O2 P'
_chemical_formula_moiety 'C19 H31 O2 P'
_chemical_formula_sum 'C19 H31 O2 P'
_chemical_formula_weight 322.41
_chemical_name_systematic
;
(<i>R</i>~p~)-2-Isopropyl-5-methylcyclohexyl isopropyl(phenyl)phosphinate
;
_space_group_IT_number 4
_symmetry_cell_setting monoclinic
_symmetry_space_group_name_Hall 'P 2yb'
_symmetry_space_group_name_H-M 'P 1 21 1'
_atom_sites_solution_hydrogens geom
_atom_sites_solution_primary direct
_atom_sites_solution_secondary difmap
_audit_creation_method SHELXL-97
_cell_angle_alpha 90.00
_cell_angle_beta 95.1840(10)
_cell_angle_gamma 90.00
_cell_formula_units_Z 2
_cell_length_a 5.8847(4)
_cell_length_b 17.196(3)
_cell_length_c 9.7075(9)
_cell_measurement_reflns_used 1152
_cell_measurement_temperature 298(2)
_cell_measurement_theta_max 18.579
_cell_measurement_theta_min 3.171
_cell_volume 978.3(2)
_computing_cell_refinement 'SAINT (Siemens, 1996)'
_computing_data_collection 'SMART (Siemens, 1996)'
_computing_data_reduction 'SAINT (Siemens, 1996)'
_computing_molecular_graphics 'SHELXTL (Sheldrick, 2008)'
_computing_publication_material 'SHELXTL (Sheldrick, 2008)'
_computing_structure_refinement 'SHELXTL (Sheldrick, 2008)'
_computing_structure_solution 'SHELXTL (Sheldrick, 2008)'
_diffrn_ambient_temperature 298(2)
_diffrn_measured_fraction_theta_full 0.997
_diffrn_measured_fraction_theta_max 0.997
_diffrn_measurement_device_type 'Siemens SMART 1000 CCD area-detector'
_diffrn_measurement_method '\f and \w'
_diffrn_radiation_monochromator graphite
_diffrn_radiation_source 'fine-focus sealed tube'
_diffrn_radiation_type MoK\a
_diffrn_radiation_wavelength 0.71073
_diffrn_reflns_av_R_equivalents 0.0448
_diffrn_reflns_av_sigmaI/netI 0.0769
_diffrn_reflns_limit_h_max 7
_diffrn_reflns_limit_h_min -6
_diffrn_reflns_limit_k_max 20
_diffrn_reflns_limit_k_min -20
_diffrn_reflns_limit_l_max 11
_diffrn_reflns_limit_l_min -9
_diffrn_reflns_number 4964
_diffrn_reflns_theta_full 25.02
_diffrn_reflns_theta_max 25.02
_diffrn_reflns_theta_min 2.37
_exptl_absorpt_coefficient_mu 0.146
_exptl_absorpt_correction_T_max 0.9799
_exptl_absorpt_correction_T_min 0.9508
_exptl_absorpt_correction_type multi-scan
_exptl_absorpt_process_details '(SADABS; Sheldrick, 1996)'
_exptl_crystal_colour colorless
_exptl_crystal_density_diffrn 1.094
_exptl_crystal_density_method 'not measured'
_exptl_crystal_description block
_exptl_crystal_F_000 352
_exptl_crystal_size_max 0.35
_exptl_crystal_size_mid 0.16
_exptl_crystal_size_min 0.14
_refine_diff_density_max 0.219
_refine_diff_density_min -0.164
_refine_ls_abs_structure_details 'Flack (1983), 1775 Friedel pairs'
_refine_ls_abs_structure_Flack 0.02(11)
_refine_ls_extinction_method none
_refine_ls_goodness_of_fit_ref 1.000
_refine_ls_hydrogen_treatment constr
_refine_ls_matrix_type full
_refine_ls_number_parameters 205
_refine_ls_number_reflns 3175
_refine_ls_number_restraints 1
_refine_ls_restrained_S_all 1.000
_refine_ls_R_factor_all 0.0782
_refine_ls_R_factor_gt 0.0465
_refine_ls_shift/su_max 0.001
_refine_ls_shift/su_mean 0.000
_refine_ls_structure_factor_coef Fsqd
_refine_ls_weighting_details 'calc w=1/[\s^2^(Fo^2^)+(0.0093P)^2^] where P=(Fo^2^+2Fc^2^)/3'
_refine_ls_weighting_scheme calc
_refine_ls_wR_factor_gt 0.0680
_refine_ls_wR_factor_ref 0.0730
_reflns_number_gt 1991
_reflns_number_total 3175
_reflns_threshold_expression I>2sigma(I)
_cod_data_source_file xu5176.cif
_cod_data_source_block I
_cod_original_sg_symbol_H-M 'P 21'
_cod_database_code 2230179
_cod_database_fobs_code 2230179

loop_
_symmetry_equiv_pos_as_xyz
'x, y, z'
'-x, y+1/2, -z'

loop_
_atom_site_type_symbol
_atom_site_label
_atom_site_fract_x
_atom_site_fract_y
_atom_site_fract_z
_atom_site_U_iso_or_equiv
_atom_site_adp_type
_atom_site_calc_flag
_atom_site_refinement_flags
_atom_site_occupancy
_atom_site_disorder_assembly
_atom_site_disorder_group
P P1 0.58068(16) 0.52850(6) 0.70438(9) 0.0580(2) Uani d . 1 . .
O O1 0.6203(3) 0.51752(13) 0.86663(18) 0.0574(6) Uani d . 1 . .
O O2 0.3626(4) 0.56419(13) 0.6548(2) 0.0764(8) Uani d . 1 . .
C C1 0.1496(7) 0.5651(2) 1.0974(3) 0.0740(11) Uani d . 1 . .
H H1 0.0193 0.5439 1.0393 0.089 Uiso calc R 1 . .
C C2 0.3498(6) 0.57668(19) 1.0062(3) 0.0657(10) Uani d . 1 . .
H H2A 0.3025 0.6119 0.9310 0.079 Uiso calc R 1 . .
H H2B 0.4772 0.6003 1.0612 0.079 Uiso calc R 1 . .
C C3 0.4266(5) 0.50056(18) 0.9469(3) 0.0565(10) Uani d . 1 . .
H H3 0.3015 0.4784 0.8857 0.068 Uiso calc R 1 . .
C C4 0.5012(6) 0.4420(2) 1.0600(3) 0.0633(10) Uani d . 1 . .
H H4 0.6252 0.4662 1.1192 0.076 Uiso calc R 1 . .
C C5 0.3002(7) 0.4311(2) 1.1490(4) 0.0801(12) Uani d . 1 . .
H H5A 0.1737 0.4076 1.0927 0.096 Uiso calc R 1 . .
H H5B 0.3456 0.3954 1.2239 0.096 Uiso calc R 1 . .
C C6 0.2205(7) 0.5062(2) 1.2093(4) 0.0858(13) Uani d . 1 . .
H H6A 0.3427 0.5279 1.2714 0.103 Uiso calc R 1 . .
H H6B 0.0923 0.4957 1.2626 0.103 Uiso calc R 1 . .
C C7 0.0780(7) 0.6421(2) 1.1575(4) 0.1057(15) Uani d . 1 . .
H H7A 0.2041 0.6638 1.2145 0.159 Uiso calc R 1 . .
H H7B -0.0475 0.6336 1.2124 0.159 Uiso calc R 1 . .
H H7C 0.0323 0.6775 1.0837 0.159 Uiso calc R 1 . .
C C8 0.5943(7) 0.3651(2) 1.0072(4) 0.0768(12) Uani d . 1 . .
H H8 0.7117 0.3787 0.9459 0.092 Uiso calc R 1 . .
C C9 0.4161(8) 0.3168(2) 0.9222(4) 0.1041(15) Uani d . 1 . .
H H9A 0.4885 0.2731 0.8831 0.156 Uiso calc R 1 . .
H H9B 0.3433 0.3482 0.8492 0.156 Uiso calc R 1 . .
H H9C 0.3039 0.2988 0.9806 0.156 Uiso calc R 1 . .
C C10 0.7115(7) 0.3175(2) 1.1254(4) 0.1071(15) Uani d . 1 . .
H H10A 0.5986 0.2963 1.1802 0.161 Uiso calc R 1 . .
H H10B 0.8137 0.3502 1.1820 0.161 Uiso calc R 1 . .
H H10C 0.7960 0.2758 1.0883 0.161 Uiso calc R 1 . .
C C11 0.6101(7) 0.4337(2) 0.6323(3) 0.0630(10) Uani d . 1 . .
C C12 0.8067(8) 0.3905(2) 0.6580(4) 0.0767(12) Uani d . 1 . .
H H12 0.9302 0.4118 0.7116 0.092 Uiso calc R 1 . .
C C13 0.8240(9) 0.3154(3) 0.6050(4) 0.0929(13) Uani d . 1 . .
H H13 0.9577 0.2870 0.6235 0.112 Uiso calc R 1 . .
C C14 0.6443(10) 0.2842(3) 0.5264(5) 0.0956(15) Uani d . 1 . .
H H14 0.6557 0.2344 0.4900 0.115 Uiso calc R 1 . .
C C15 0.4474(9) 0.3255(3) 0.5005(4) 0.0925(14) Uani d . 1 . .
H H15 0.3240 0.3035 0.4478 0.111 Uiso calc R 1 . .
C C16 0.4299(7) 0.4003(2) 0.5524(4) 0.0777(12) Uani d . 1 . .
H H16 0.2955 0.4282 0.5331 0.093 Uiso calc R 1 . .
C C17 0.8282(6) 0.58385(19) 0.6703(3) 0.0597(9) Uani d . 1 . .
H H17 0.9645 0.5550 0.7063 0.072 Uiso calc R 1 . .
C C18 0.8349(7) 0.5941(2) 0.5134(3) 0.0848(12) Uani d . 1 . .
H H18A 0.7075 0.6252 0.4776 0.127 Uiso calc R 1 . .
H H18B 0.8271 0.5441 0.4694 0.127 Uiso calc R 1 . .
H H18C 0.9744 0.6195 0.4952 0.127 Uiso calc R 1 . .
C C19 0.8278(7) 0.66248(18) 0.7434(4) 0.0817(13) Uani d . 1 . .
H H19A 0.9603 0.6916 0.7238 0.123 Uiso calc R 1 . .
H H19B 0.8300 0.6545 0.8414 0.123 Uiso calc R 1 . .
H H19C 0.6928 0.6908 0.7111 0.123 Uiso calc R 1 . .

loop_
_atom_site_aniso_label
_atom_site_aniso_U_11
_atom_site_aniso_U_22
_atom_site_aniso_U_33
_atom_site_aniso_U_12
_atom_site_aniso_U_13
_atom_site_aniso_U_23
P1 0.0455(6) 0.0754(6) 0.0541(5) 0.0036(6) 0.0104(4) 0.0064(5)
O1 0.0461(14) 0.0737(16) 0.0541(13) -0.0016(13) 0.0140(10) 0.0055(12)
O2 0.0450(16) 0.113(2) 0.0721(15) 0.0172(13) 0.0087(12) 0.0088(13)
C1 0.075(3) 0.090(3) 0.059(2) 0.007(2) 0.021(2) 0.001(2)
C2 0.067(3) 0.073(3) 0.059(2) -0.001(2) 0.0167(19) 0.0001(19)
C3 0.052(2) 0.071(3) 0.049(2) -0.0088(19) 0.0133(18) 0.0024(18)
C4 0.067(3) 0.069(3) 0.056(2) -0.004(2) 0.015(2) 0.005(2)
C5 0.084(3) 0.087(3) 0.073(3) 0.000(2) 0.027(2) 0.018(2)
C6 0.090(3) 0.106(4) 0.066(3) 0.000(3) 0.033(2) 0.002(2)
C7 0.123(4) 0.109(4) 0.091(3) 0.030(3) 0.044(3) -0.012(2)
C8 0.081(3) 0.075(3) 0.079(3) 0.006(2) 0.029(2) 0.021(2)
C9 0.126(4) 0.084(3) 0.104(4) -0.005(3) 0.019(3) -0.006(3)
C10 0.111(4) 0.101(4) 0.112(4) 0.014(3) 0.029(3) 0.030(3)
C11 0.057(3) 0.081(3) 0.052(2) -0.004(2) 0.012(2) 0.004(2)
C12 0.064(3) 0.082(3) 0.085(3) -0.001(2) 0.013(2) -0.007(2)
C13 0.094(4) 0.090(4) 0.097(4) 0.010(3) 0.025(3) 0.001(3)
C14 0.116(5) 0.087(4) 0.087(4) -0.004(4) 0.026(3) -0.015(3)
C15 0.104(5) 0.106(4) 0.069(3) -0.029(3) 0.009(3) -0.014(3)
C16 0.073(3) 0.098(4) 0.062(3) -0.007(3) 0.008(2) -0.003(2)
C17 0.049(2) 0.072(3) 0.060(2) 0.0058(19) 0.0132(17) 0.0110(19)
C18 0.087(3) 0.099(3) 0.072(3) -0.009(3) 0.028(2) 0.020(2)
C19 0.090(3) 0.068(3) 0.088(3) -0.008(2) 0.012(2) 0.009(2)

loop_
_atom_type_symbol
_atom_type_description
_atom_type_scat_dispersion_real
_atom_type_scat_dispersion_imag
_atom_type_scat_source
C C 0.0033 0.0016 'International Tables Vol C Tables 4.2.6.8 and 6.1.1.4'
H H 0.0000 0.0000 'International Tables Vol C Tables 4.2.6.8 and 6.1.1.4'
O O 0.0106 0.0060 'International Tables Vol C Tables 4.2.6.8 and 6.1.1.4'
P P 0.1023 0.0942 'International Tables Vol C Tables 4.2.6.8 and 6.1.1.4'

loop_
_geom_angle_atom_site_label_1
_geom_angle_atom_site_label_2
_geom_angle_atom_site_label_3
_geom_angle_site_symmetry_1
_geom_angle_site_symmetry_3
_geom_angle
_geom_angle_publ_flag
O2 P1 O1 . . 115.03(12) ?
O2 P1 C11 . . 111.50(17) ?
O1 P1 C11 . . 105.66(14) ?
O2 P1 C17 . . 114.76(15) ?
O1 P1 C17 . . 101.39(13) ?
C11 P1 C17 . . 107.61(17) ?
C3 O1 P1 . . 120.03(18) ?
C6 C1 C7 . . 112.0(3) ?
C6 C1 C2 . . 108.7(3) ?
C7 C1 C2 . . 111.0(3) ?
C6 C1 H1 . . 108.3 ?
C7 C1 H1 . . 108.3 ?
C2 C1 H1 . . 108.3 ?
C3 C2 C1 . . 112.0(3) ?
C3 C2 H2A . . 109.2 ?
C1 C2 H2A . . 109.2 ?
C3 C2 H2B . . 109.2 ?
C1 C2 H2B . . 109.2 ?
H2A C2 H2B . . 107.9 ?
O1 C3 C2 . . 107.6(2) ?
O1 C3 C4 . . 109.1(3) ?
C2 C3 C4 . . 111.9(3) ?
O1 C3 H3 . . 109.4 ?
C2 C3 H3 . . 109.4 ?
C4 C3 H3 . . 109.4 ?
C3 C4 C8 . . 114.6(3) ?
C3 C4 C5 . . 107.4(3) ?
C8 C4 C5 . . 113.4(3) ?
C3 C4 H4 . . 107.0 ?
C8 C4 H4 . . 107.0 ?
C5 C4 H4 . . 107.0 ?
C6 C5 C4 . . 113.2(3) ?
C6 C5 H5A . . 108.9 ?
C4 C5 H5A . . 108.9 ?
C6 C5 H5B . . 108.9 ?
C4 C5 H5B . . 108.9 ?
H5A C5 H5B . . 107.7 ?
C5 C6 C1 . . 111.6(3) ?
C5 C6 H6A . . 109.3 ?
C1 C6 H6A . . 109.3 ?
C5 C6 H6B . . 109.3 ?
C1 C6 H6B . . 109.3 ?
H6A C6 H6B . . 108.0 ?
C1 C7 H7A . . 109.5 ?
C1 C7 H7B . . 109.5 ?
H7A C7 H7B . . 109.5 ?
C1 C7 H7C . . 109.5 ?
H7A C7 H7C . . 109.5 ?
H7B C7 H7C . . 109.5 ?
C9 C8 C10 . . 111.0(3) ?
C9 C8 C4 . . 113.7(3) ?
C10 C8 C4 . . 111.3(3) ?
C9 C8 H8 . . 106.8 ?
C10 C8 H8 . . 106.8 ?
C4 C8 H8 . . 106.8 ?
C8 C9 H9A . . 109.5 ?
C8 C9 H9B . . 109.5 ?
H9A C9 H9B . . 109.5 ?
C8 C9 H9C . . 109.5 ?
H9A C9 H9C . . 109.5 ?
H9B C9 H9C . . 109.5 ?
C8 C10 H10A . . 109.5 ?
C8 C10 H10B . . 109.5 ?
H10A C10 H10B . . 109.5 ?
C8 C10 H10C . . 109.5 ?
H10A C10 H10C . . 109.5 ?
H10B C10 H10C . . 109.5 ?
C12 C11 C16 . . 117.9(4) ?
C12 C11 P1 . . 121.9(3) ?
C16 C11 P1 . . 120.2(3) ?
C11 C12 C13 . . 121.3(4) ?
C11 C12 H12 . . 119.4 ?
C13 C12 H12 . . 119.4 ?
C14 C13 C12 . . 119.6(4) ?
C14 C13 H13 . . 120.2 ?
C12 C13 H13 . . 120.2 ?
C13 C14 C15 . . 120.2(5) ?
C13 C14 H14 . . 119.9 ?
C15 C14 H14 . . 119.9 ?
C14 C15 C16 . . 120.4(5) ?
C14 C15 H15 . . 119.8 ?
C16 C15 H15 . . 119.8 ?
C11 C16 C15 . . 120.7(4) ?
C11 C16 H16 . . 119.6 ?
C15 C16 H16 . . 119.6 ?
C19 C17 C18 . . 111.1(3) ?
C19 C17 P1 . . 110.4(2) ?
C18 C17 P1 . . 109.7(2) ?
C19 C17 H17 . . 108.5 ?
C18 C17 H17 . . 108.5 ?
P1 C17 H17 . . 108.5 ?
C17 C18 H18A . . 109.5 ?
C17 C18 H18B . . 109.5 ?
H18A C18 H18B . . 109.5 ?
C17 C18 H18C . . 109.5 ?
H18A C18 H18C . . 109.5 ?
H18B C18 H18C . . 109.5 ?
C17 C19 H19A . . 109.5 ?
C17 C19 H19B . . 109.5 ?
H19A C19 H19B . . 109.5 ?
C17 C19 H19C . . 109.5 ?
H19A C19 H19C . . 109.5 ?
H19B C19 H19C . . 109.5 ?

loop_
_geom_bond_atom_site_label_1
_geom_bond_atom_site_label_2
_geom_bond_site_symmetry_2
_geom_bond_distance
_geom_bond_publ_flag
P1 O2 . 1.464(2) ?
P1 O1 . 1.5826(19) ?
P1 C11 . 1.789(4) ?
P1 C17 . 1.795(3) ?
O1 C3 . 1.467(3) ?
C1 C6 . 1.515(4) ?
C1 C7 . 1.522(4) ?
C1 C2 . 1.549(4) ?
C1 H1 . 0.9800 ?
C2 C3 . 1.515(4) ?
C2 H2A . 0.9700 ?
C2 H2B . 0.9700 ?
C3 C4 . 1.525(4) ?
C3 H3 . 0.9800 ?
C4 C8 . 1.537(5) ?
C4 C5 . 1.538(4) ?
C4 H4 . 0.9800 ?
C5 C6 . 1.511(4) ?
C5 H5A . 0.9700 ?
C5 H5B . 0.9700 ?
C6 H6A . 0.9700 ?
C6 H6B . 0.9700 ?
C7 H7A . 0.9600 ?
C7 H7B . 0.9600 ?
C7 H7C . 0.9600 ?
C8 C9 . 1.521(5) ?
C8 C10 . 1.523(5) ?
C8 H8 . 0.9800 ?
C9 H9A . 0.9600 ?
C9 H9B . 0.9600 ?
C9 H9C . 0.9600 ?
C10 H10A . 0.9600 ?
C10 H10B . 0.9600 ?
C10 H10C . 0.9600 ?
C11 C12 . 1.378(5) ?
C11 C16 . 1.381(4) ?
C12 C13 . 1.398(5) ?
C12 H12 . 0.9300 ?
C13 C14 . 1.358(6) ?
C13 H13 . 0.9300 ?
C14 C15 . 1.363(6) ?
C14 H14 . 0.9300 ?
C15 C16 . 1.388(5) ?
C15 H15 . 0.9300 ?
C16 H16 . 0.9300 ?
C17 C19 . 1.527(4) ?
C17 C18 . 1.537(4) ?
C17 H17 . 0.9800 ?
C18 H18A . 0.9600 ?
C18 H18B . 0.9600 ?
C18 H18C . 0.9600 ?
C19 H19A . 0.9600 ?
C19 H19B . 0.9600 ?
C19 H19C . 0.9600 ?

loop_
_geom_hbond_atom_site_label_D
_geom_hbond_atom_site_label_H
_geom_hbond_atom_site_label_A
_geom_hbond_site_symmetry_A
_geom_hbond_distance_DH
_geom_hbond_distance_HA
_geom_hbond_distance_DA
_geom_hbond_angle_DHA
C17 H17 O2 1_655 0.98 2.44 3.180(4) 132

loop_
_geom_torsion_atom_site_label_1
_geom_torsion_atom_site_label_2
_geom_torsion_atom_site_label_3
_geom_torsion_atom_site_label_4
_geom_torsion_site_symmetry_1
_geom_torsion_site_symmetry_2
_geom_torsion_site_symmetry_3
_geom_torsion_site_symmetry_4
_geom_torsion
_geom_torsion_publ_flag
O2 P1 O1 C3 . . . . 33.5(3) ?
C11 P1 O1 C3 . . . . -89.9(3) ?
C17 P1 O1 C3 . . . . 157.9(2) ?
C6 C1 C2 C3 . . . . 55.5(4) ?
C7 C1 C2 C3 . . . . 179.1(3) ?
P1 O1 C3 C2 . . . . -97.1(3) ?
P1 O1 C3 C4 . . . . 141.3(2) ?
C1 C2 C3 O1 . . . . -178.1(3) ?
C1 C2 C3 C4 . . . . -58.3(4) ?
O1 C3 C4 C8 . . . . -57.7(4) ?
C2 C3 C4 C8 . . . . -176.6(3) ?
O1 C3 C4 C5 . . . . 175.3(3) ?
C2 C3 C4 C5 . . . . 56.4(4) ?
C3 C4 C5 C6 . . . . -56.6(4) ?
C8 C4 C5 C6 . . . . 175.8(3) ?
C4 C5 C6 C1 . . . . 57.9(5) ?
C7 C1 C6 C5 . . . . -177.8(4) ?
C2 C1 C6 C5 . . . . -54.7(4) ?
C3 C4 C8 C9 . . . . -66.2(4) ?
C5 C4 C8 C9 . . . . 57.7(4) ?
C3 C4 C8 C10 . . . . 167.7(3) ?
C5 C4 C8 C10 . . . . -68.5(4) ?
O2 P1 C11 C12 . . . . 176.4(3) ?
O1 P1 C11 C12 . . . . -58.0(3) ?
C17 P1 C11 C12 . . . . 49.7(3) ?
O2 P1 C11 C16 . . . . -6.1(3) ?
O1 P1 C11 C16 . . . . 119.6(3) ?
C17 P1 C11 C16 . . . . -132.7(3) ?
C16 C11 C12 C13 . . . . 0.0(5) ?
P1 C11 C12 C13 . . . . 177.6(3) ?
C11 C12 C13 C14 . . . . 0.2(6) ?
C12 C13 C14 C15 . . . . -0.7(7) ?
C13 C14 C15 C16 . . . . 1.1(7) ?
C12 C11 C16 C15 . . . . 0.3(6) ?
P1 C11 C16 C15 . . . . -177.4(3) ?
C14 C15 C16 C11 . . . . -0.8(6) ?
O2 P1 C17 C19 . . . . 61.8(3) ?
O1 P1 C17 C19 . . . . -62.8(3) ?
C11 P1 C17 C19 . . . . -173.5(2) ?
O2 P1 C17 C18 . . . . -61.0(3) ?
O1 P1 C17 C18 . . . . 174.4(2) ?
C11 P1 C17 C18 . . . . 63.7(3) ?
